data_7124072
loop_
_publ_author_name
'Zhu, Hong-Ping'
'Xie, Ke'
'He, Xiang-Hong'
'Huang, Wei'
'Zeng, Rong'
'Fan, Yang'
'Peng, Cheng'
'He, Gu'
'Han, Bo'

_publ_section_title
;
 Organocatalytic Diastereoselective [3+2] Cyclization of MBH Carbonates
 with Dinucleophiles: Synthesis of Bicyclic Imidazoline Derivatives that
 Inhibit MDM2-p53 Interaction
;
_journal_name_full 'Chemical Communications'
_journal_paper_doi 10.1039/C9CC05916D
_journal_year 2019
_chemical_absolute_configuration ad
_chemical_formula_moiety 'C27 H24 Cl N3 O4'
_chemical_formula_sum 'C27 H24 Cl N3 O4'
_chemical_formula_weight 489.94
_space_group_crystal_system tetragonal
_space_group_IT_number 92
_space_group_name_Hall 'P 4abw 2nw'
_space_group_name_H-M_alt 'P 41 21 2'
_symmetry_space_group_name_Hall 'P 4abw 2nw'
_symmetry_space_group_name_H-M 'P 41 21 2'
_atom_sites_solution_hydrogens geom
_atom_sites_solution_primary direct
_audit_creation_date 2016-11-16
_audit_creation_method
;
Olex2 1.2
(compiled 2016.11.07 svn.r3352 for OlexSys, GUI svn.r5261)
;
_audit_update_record
;
2019-06-04 deposited with the CCDC.    2019-08-27 downloaded from the CCDC.
;
_cell_angle_alpha 90
_cell_angle_beta 90
_cell_angle_gamma 90
_cell_formula_units_Z 8
_cell_length_a 10.62565(16)
_cell_length_b 10.62565(16)
_cell_length_c 43.3437(17)
_cell_measurement_reflns_used 4671
_cell_measurement_temperature 293.9(3)
_cell_measurement_theta_max 72.2050
_cell_measurement_theta_min 4.1830
_cell_volume 4893.7(2)
_computing_cell_refinement
;
CrysAlisPro, Agilent Technologies,
Version 1.171.37.35 (release 13-08-2014 CrysAlis171 .NET)
(compiled Aug 13 2014,18:06:01)
;
_computing_data_collection
;
CrysAlisPro, Agilent Technologies,
Version 1.171.37.35 (release 13-08-2014 CrysAlis171 .NET)
(compiled Aug 13 2014,18:06:01)
;
_computing_data_reduction
;
CrysAlisPro, Agilent Technologies,
Version 1.171.37.35 (release 13-08-2014 CrysAlis171 .NET)
(compiled Aug 13 2014,18:06:01)
;
_computing_molecular_graphics 'Olex2 (Dolomanov et al., 2009)'
_computing_publication_material 'Olex2 (Dolomanov et al., 2009)'
_computing_structure_refinement 'ShelXL (Sheldrick, 2015)'
_computing_structure_solution 'ShelXT (Sheldrick, 2015)'
_diffrn_ambient_environment air
_diffrn_ambient_temperature 293.9(3)
_diffrn_detector 'CCD plate'
_diffrn_detector_area_resol_mean 15.9595
_diffrn_detector_type EosS2
_diffrn_measured_fraction_theta_full 0.983
_diffrn_measured_fraction_theta_max 0.983
_diffrn_measurement_details
;
#__ type_ start__ end____ width___ exp.time_
  1 omega  -33.00  106.00   1.0000    4.1900
omega____ theta____ kappa____ phi______ frames
    -       36.2921    0.0000 -120.0000 139

#__ type_ start__ end____ width___ exp.time_
  2 omega  -31.00   53.00   1.0000    4.1900
omega____ theta____ kappa____ phi______ frames
    -       36.2921  -57.0000  -60.0000 84

#__ type_ start__ end____ width___ exp.time_
  3 omega   23.00   90.00   1.0000    4.1900
omega____ theta____ kappa____ phi______ frames
    -       36.2921 -125.0000  150.0000 67

#__ type_ start__ end____ width___ exp.time_
  4 omega   38.00   91.00   1.0000   22.0000
omega____ theta____ kappa____ phi______ frames
    -      108.0000  -30.0000    0.0000 53

#__ type_ start__ end____ width___ exp.time_
  5 omega   40.00   98.00   1.0000   22.0000
omega____ theta____ kappa____ phi______ frames
    -      108.0000  -45.0000 -150.0000 58

#__ type_ start__ end____ width___ exp.time_
  6 omega   57.00  150.00   1.0000   22.0000
omega____ theta____ kappa____ phi______ frames
    -      108.0000  178.0000  120.0000 93

#__ type_ start__ end____ width___ exp.time_
  7 omega   38.00   91.00   1.0000   22.0000
omega____ theta____ kappa____ phi______ frames
    -      108.0000  -30.0000   90.0000 53
;
_diffrn_measurement_device 'four-circle diffractometer'
_diffrn_measurement_device_type 'New Gemini, Dual, Cu at zero, EosS2'
_diffrn_measurement_method '\w scans'
_diffrn_orient_matrix_UB_11 -0.0242187000
_diffrn_orient_matrix_UB_12 -0.0342672000
_diffrn_orient_matrix_UB_13 -0.0340234000
_diffrn_orient_matrix_UB_21 0.1337716000
_diffrn_orient_matrix_UB_22 -0.0552621000
_diffrn_orient_matrix_UB_23 -0.0023617000
_diffrn_orient_matrix_UB_31 -0.0504844000
_diffrn_orient_matrix_UB_32 -0.1295315000
_diffrn_orient_matrix_UB_33 0.0100220000
_diffrn_radiation_monochromator graphite
_diffrn_radiation_probe x-ray
_diffrn_radiation_type CuK\a
_diffrn_radiation_wavelength 1.54184
_diffrn_reflns_av_R_equivalents 0.0351
_diffrn_reflns_av_unetI/netI 0.0313
_diffrn_reflns_Laue_measured_fraction_full 0.983
_diffrn_reflns_Laue_measured_fraction_max 0.983
_diffrn_reflns_limit_h_max 10
_diffrn_reflns_limit_h_min -12
_diffrn_reflns_limit_k_max 6
_diffrn_reflns_limit_k_min -12
_diffrn_reflns_limit_l_max 51
_diffrn_reflns_limit_l_min -50
_diffrn_reflns_number 11517
_diffrn_reflns_point_group_measured_fraction_full 0.963
_diffrn_reflns_point_group_measured_fraction_max 0.963
_diffrn_reflns_theta_full 67.078
_diffrn_reflns_theta_max 67.078
_diffrn_reflns_theta_min 4.080
_diffrn_source 'Enhance (Cu) X-ray Source'
_exptl_absorpt_coefficient_mu 1.703
_exptl_absorpt_correction_T_max 1.00000
_exptl_absorpt_correction_T_min 0.57540
_exptl_absorpt_correction_type multi-scan
_exptl_absorpt_process_details
;
CrysAlisPro, Agilent Technologies,
Version 1.171.37.35 (release 13-08-2014 CrysAlis171 .NET)
(compiled Aug 13 2014,18:06:01)
Empirical absorption correction using spherical harmonics,
 implemented in SCALE3 ABSPACK scaling algorithm.
;
_exptl_crystal_colour 'clear light colourless'
_exptl_crystal_colour_lustre clear
_exptl_crystal_colour_modifier light
_exptl_crystal_colour_primary colourless
_exptl_crystal_density_diffrn 1.330
_exptl_crystal_description plate
_exptl_crystal_F_000 2048
_exptl_crystal_size_max 0.7
_exptl_crystal_size_mid 0.5
_exptl_crystal_size_min 0.3
_refine_diff_density_max 0.399
_refine_diff_density_min -0.372
_refine_diff_density_rms 0.084
_refine_ls_abs_structure_details
;
 Flack x determined using 1330 quotients [(I+)-(I-)]/[(I+)+(I-)]
 (Parsons, Flack and Wagner, Acta Cryst. B69 (2013) 249-259).
;
_refine_ls_abs_structure_Flack 0.009(12)
_refine_ls_extinction_method none
_refine_ls_goodness_of_fit_ref 1.085
_refine_ls_hydrogen_treatment constr
_refine_ls_matrix_type full
_refine_ls_number_parameters 317
_refine_ls_number_reflns 4209
_refine_ls_number_restraints 0
_refine_ls_restrained_S_all 1.085
_refine_ls_R_factor_all 0.0682
_refine_ls_R_factor_gt 0.0647
_refine_ls_shift/su_max 0.000
_refine_ls_shift/su_mean 0.000
_refine_ls_structure_factor_coef Fsqd
_refine_ls_weighting_details 'w=1/[\s^2^(Fo^2^)+(0.1080P)^2^+0.9910P] where P=(Fo^2^+2Fc^2^)/3'
_refine_ls_weighting_scheme calc
_refine_ls_wR_factor_gt 0.1701
_refine_ls_wR_factor_ref 0.1743
_reflns_Friedel_coverage 0.627
_reflns_Friedel_fraction_full 0.933
_reflns_Friedel_fraction_max 0.933
_reflns_number_gt 3914
_reflns_number_total 4209
_reflns_threshold_expression 'I > 2\s(I)'
_cod_data_source_file c9cc05916d2.cif
_cod_data_source_block cyc-czc-293
_cod_database_code 7124072
_shelx_space_group_comment
;
The symmetry employed for this shelxl refinement is uniquely defined
by the following loop, which should always be used as a source of
symmetry information in preference to the above space-group names.
They are only intended as comments.
;
_reflns_odcompleteness_completeness 98.13
_reflns_odcompleteness_iscentric 1
_reflns_odcompleteness_theta 66.97
_olex2_refinement_description
;
1. Fixed Uiso
 At 1.2 times of:
  All C(H) groups, All C(H,H) groups, All N(H) groups
 At 1.5 times of:
  All C(H,H,H) groups
2.a Ternary CH refined with riding coordinates:
 C008(H008), C00G(H00G), C00I(H00I), C00L(H00L)
2.b Secondary CH2 refined with riding coordinates:
 C00H(H00a,H00b)
2.c Aromatic/amide H refined with riding coordinates:
 N003(H003), C00F(H00F), C00J(H00J), C00K(H00K), C00M(H00M), C00N(H00N),
 C00P(H00P), C00R(H00R), C00S(H00S), C00T(H00T), C00U(H00U), C00V(H00V),
 C00W(H00W), C00X(H00X), C00Y(H00Y)
2.d Idealised Me refined as rotating group:
 C00Z(H00c,H00d,H00e)
;
_shelx_shelxl_version_number 2014/7
_olex2_date_sample_data_collection 2016-11-16
_olex2_submission_special_instructions 'No special instructions were received'

loop_
_space_group_symop_operation_xyz
'x, y, z'
'-x, -y, z+1/2'
'-y+1/2, x+1/2, z+1/4'
'y+1/2, -x+1/2, z+3/4'
'-x+1/2, y+1/2, -z+1/4'
'x+1/2, -y+1/2, -z+3/4'
'y, x, -z'
'-y, -x, -z+1/2'

loop_
_atom_site_label
_atom_site_type_symbol
_atom_site_fract_x
_atom_site_fract_y
_atom_site_fract_z
_atom_site_U_iso_or_equiv
_atom_site_adp_type
_atom_site_occupancy
_atom_site_site_symmetry_order
_atom_site_calc_flag
_atom_site_refinement_flags_posn
Cl01 Cl 0.5644(2) 0.18699(15) 0.68713(6) 0.1185(8) Uani 1 1 d .
N002 N 0.7325(3) 0.7505(3) 0.70438(7) 0.0452(7) Uani 1 1 d .
N003 N 0.9030(3) 0.8606(3) 0.71217(7) 0.0494(8) Uani 1 1 d .
H003 H 0.9610 0.9004 0.7220 0.059 Uiso 1 1 calc R
N006 N 0.8456(3) 0.8580(3) 0.77907(8) 0.0530(8) Uani 1 1 d .
C007 C 0.8059(3) 0.8072(3) 0.72604(8) 0.0422(8) Uani 1 1 d .
C008 C 0.7912(3) 0.7524(3) 0.67377(8) 0.0423(8) Uani 1 1 d .
H008 H 0.8251 0.6686 0.6693 0.051 Uiso 1 1 calc R
C009 C 0.6984(4) 0.7877(4) 0.64899(8) 0.0448(8) Uani 1 1 d .
C00A C 0.7751(4) 0.7995(4) 0.75708(8) 0.0468(8) Uani 1 1 d .
C00B C 1.0230(4) 0.7951(4) 0.66550(9) 0.0511(9) Uani 1 1 d .
O00C O 0.4818(6) 0.8984(5) 0.75414(12) 0.1125(16) Uani 1 1 d .
C00D C 0.6879(4) 0.5243(4) 0.71223(9) 0.0513(9) Uani 1 1 d .
O00E O 0.4217(4) 0.8067(5) 0.71187(15) 0.124(2) Uani 1 1 d .
C00F C 0.6624(4) 0.6996(4) 0.62720(9) 0.0565(10) Uani 1 1 d .
H00F H 0.6987 0.6200 0.6273 0.068 Uiso 1 1 calc R
C00G C 0.9032(4) 0.8457(4) 0.67882(8) 0.0459(8) Uani 1 1 d .
H00G H 0.8833 0.9266 0.6691 0.055 Uiso 1 1 calc R
C00H C 0.6668(4) 0.7201(4) 0.76766(10) 0.0596(11) Uani 1 1 d .
H00A H 0.6253 0.7613 0.7849 0.072 Uiso 1 1 calc R
H00B H 0.6982 0.6396 0.7748 0.072 Uiso 1 1 calc R
C00I C 0.6365(4) 0.6583(4) 0.71166(9) 0.0487(9) Uani 1 1 d .
H00I H 0.5729 0.6622 0.6953 0.058 Uiso 1 1 calc R
C00J C 0.5199(5) 0.8463(6) 0.60486(11) 0.0721(13) Uani 1 1 d .
H00J H 0.4599 0.8661 0.5900 0.086 Uiso 1 1 calc R
C00K C 0.6148(5) 0.4286(4) 0.70092(10) 0.0601(11) Uani 1 1 d .
H00K H 0.5352 0.4455 0.6930 0.072 Uiso 1 1 calc R
C00L C 0.5720(4) 0.6986(4) 0.74199(11) 0.0592(11) Uani 1 1 d .
H00L H 0.5176 0.6289 0.7484 0.071 Uiso 1 1 calc R
C00M C 0.8063(5) 0.4958(5) 0.72365(11) 0.0626(11) Uani 1 1 d .
H00M H 0.8571 0.5597 0.7314 0.075 Uiso 1 1 calc R
C00N C 0.6427(5) 0.9030(5) 0.64849(12) 0.0676(12) Uani 1 1 d .
H00N H 0.6643 0.9619 0.6635 0.081 Uiso 1 1 calc R
C00O C 0.6600(6) 0.3072(5) 0.70140(12) 0.0732(14) Uani 1 1 d .
C00P C 0.5728(5) 0.7293(6) 0.60521(11) 0.0707(13) Uani 1 1 d .
H00P H 0.5486 0.6696 0.5907 0.085 Uiso 1 1 calc R
C00Q C 0.4881(4) 0.8124(5) 0.73721(14) 0.0728(14) Uani 1 1 d .
C00R C 0.5544(5) 0.9350(5) 0.62618(13) 0.0756(13) Uani 1 1 d .
H00R H 0.5194 1.0151 0.6257 0.091 Uiso 1 1 calc R
C00S C 0.7761(6) 0.2784(5) 0.71266(13) 0.0779(15) Uani 1 1 d .
H00S H 0.8046 0.1956 0.7128 0.093 Uiso 1 1 calc R
C00T C 1.0859(5) 0.6964(5) 0.67916(13) 0.0706(12) Uani 1 1 d .
H00T H 1.0577 0.6639 0.6978 0.085 Uiso 1 1 calc R
C00U C 1.0686(6) 0.8391(7) 0.63794(13) 0.0886(18) Uani 1 1 d .
H00U H 1.0289 0.9065 0.6283 0.106 Uiso 1 1 calc R
C00V C 1.1911(6) 0.6460(7) 0.66507(18) 0.0940(19) Uani 1 1 d .
H00V H 1.2331 0.5800 0.6747 0.113 Uiso 1 1 calc R
C00W C 0.8493(6) 0.3733(5) 0.72364(13) 0.0761(14) Uani 1 1 d .
H00W H 0.9292 0.3554 0.7312 0.091 Uiso 1 1 calc R
C00X C 1.2346(7) 0.6888(9) 0.6380(2) 0.110(3) Uani 1 1 d .
H00X H 1.3055 0.6535 0.6289 0.133 Uiso 1 1 calc R
C00Y C 1.1724(7) 0.7848(10) 0.62436(17) 0.118(3) Uani 1 1 d .
H00Y H 1.2003 0.8148 0.6054 0.141 Uiso 1 1 calc R
C00Z C 0.3351(7) 0.9091(9) 0.7057(3) 0.148(4) Uani 1 1 d .
H00C H 0.3024 0.9008 0.6851 0.222 Uiso 1 1 calc GR
H00D H 0.3785 0.9879 0.7076 0.222 Uiso 1 1 calc GR
H00E H 0.2670 0.9063 0.7202 0.222 Uiso 1 1 calc GR
O1 O 0.8229(4) 0.8398(4) 0.80681(7) 0.0756(10) Uani 1 1 d .
O2 O 0.9335(3) 0.9278(4) 0.77103(8) 0.0760(11) Uani 1 1 d .

loop_
_atom_site_aniso_label
_atom_site_aniso_U_11
_atom_site_aniso_U_22
_atom_site_aniso_U_33
_atom_site_aniso_U_23
_atom_site_aniso_U_13
_atom_site_aniso_U_12
Cl01 0.1251(14) 0.0615(8) 0.1689(17) -0.0541(10) 0.0218(13) -0.0283(9)
N002 0.0455(16) 0.0447(16) 0.0455(15) -0.0029(13) -0.0004(13) -0.0192(13)
N003 0.0439(16) 0.0525(17) 0.0519(16) -0.0130(14) 0.0025(14) -0.0213(14)
N006 0.059(2) 0.0515(18) 0.0481(16) -0.0157(15) 0.0031(15) -0.0074(16)
C007 0.0410(17) 0.0346(16) 0.0511(18) -0.0089(15) -0.0015(15) -0.0095(14)
C008 0.0456(19) 0.0369(17) 0.0443(17) -0.0056(14) 0.0001(15) -0.0076(15)
C009 0.0441(18) 0.0451(19) 0.0453(17) -0.0055(16) 0.0005(16) -0.0068(16)
C00A 0.048(2) 0.0441(18) 0.0480(18) -0.0095(16) 0.0039(16) -0.0134(15)
C00B 0.046(2) 0.057(2) 0.0510(19) -0.0062(18) 0.0015(16) -0.0170(18)
O00C 0.126(4) 0.086(3) 0.126(3) -0.048(3) -0.001(3) 0.016(3)
C00D 0.053(2) 0.046(2) 0.054(2) -0.0045(17) 0.0138(18) -0.0169(18)
O00E 0.081(3) 0.101(3) 0.191(5) -0.067(4) -0.054(3) 0.027(3)
C00F 0.062(2) 0.055(2) 0.052(2) -0.0123(19) -0.0048(19) -0.0010(19)
C00G 0.0474(19) 0.0416(18) 0.0488(18) -0.0011(15) 0.0006(16) -0.0125(15)
C00H 0.067(3) 0.055(2) 0.057(2) -0.0061(19) 0.015(2) -0.019(2)
C00I 0.0436(19) 0.046(2) 0.056(2) -0.0059(16) 0.0025(16) -0.0182(16)
C00J 0.061(3) 0.097(4) 0.058(2) 0.006(3) -0.014(2) 0.000(3)
C00K 0.061(2) 0.053(2) 0.066(2) -0.015(2) 0.014(2) -0.0139(19)
C00L 0.052(2) 0.051(2) 0.074(3) -0.013(2) 0.018(2) -0.0269(19)
C00M 0.064(3) 0.056(2) 0.067(2) 0.002(2) 0.003(2) -0.009(2)
C00N 0.077(3) 0.053(2) 0.073(3) -0.013(2) -0.015(3) 0.000(2)
C00O 0.089(4) 0.053(3) 0.077(3) -0.018(2) 0.027(3) -0.016(2)
C00P 0.071(3) 0.086(4) 0.055(2) -0.019(2) -0.013(2) -0.002(3)
C00Q 0.046(2) 0.066(3) 0.107(4) -0.032(3) 0.016(2) -0.020(2)
C00R 0.073(3) 0.068(3) 0.086(3) 0.004(3) -0.016(3) 0.009(2)
C00S 0.097(4) 0.049(2) 0.088(3) -0.004(2) 0.030(3) 0.004(2)
C00T 0.056(3) 0.069(3) 0.087(3) 0.002(3) 0.010(2) -0.006(2)
C00U 0.078(4) 0.115(5) 0.072(3) 0.017(3) 0.026(3) -0.007(4)
C00V 0.062(3) 0.083(4) 0.138(6) -0.010(4) 0.010(4) 0.002(3)
C00W 0.076(3) 0.072(3) 0.080(3) 0.006(3) 0.010(3) 0.003(3)
C00X 0.073(4) 0.124(6) 0.135(6) -0.031(5) 0.043(4) -0.005(4)
C00Y 0.091(5) 0.174(8) 0.087(4) 0.000(5) 0.044(4) -0.008(5)
C00Z 0.088(5) 0.115(6) 0.241(11) -0.063(7) -0.060(6) 0.028(5)
O1 0.094(3) 0.087(2) 0.0451(14) -0.0194(15) 0.0082(16) -0.012(2)
O2 0.074(2) 0.087(2) 0.0671(18) -0.0225(17) 0.0017(16) -0.042(2)

loop_
_atom_type_symbol
_atom_type_description
_atom_type_scat_dispersion_real
_atom_type_scat_dispersion_imag
_atom_type_scat_source
C C 0.0181 0.0091 'International Tables Vol C Tables 4.2.6.8 and 6.1.1.4'
H H 0.0000 0.0000 'International Tables Vol C Tables 4.2.6.8 and 6.1.1.4'
Cl Cl 0.3639 0.7018 'International Tables Vol C Tables 4.2.6.8 and 6.1.1.4'
N N 0.0311 0.0180 'International Tables Vol C Tables 4.2.6.8 and 6.1.1.4'
O O 0.0492 0.0322 'International Tables Vol C Tables 4.2.6.8 and 6.1.1.4'

loop_
_geom_angle_atom_site_label_1
_geom_angle_atom_site_label_2
_geom_angle_atom_site_label_3
_geom_angle
C007 N002 C008 112.0(3)
C007 N002 C00I 123.5(3)
C00I N002 C008 120.4(3)
C007 N003 H003 123.0
C007 N003 C00G 113.9(3)
C00G N003 H003 123.0
O1 N006 C00A 120.0(4)
O1 N006 O2 120.7(4)
O2 N006 C00A 119.3(3)
N002 C007 C00A 120.5(3)
N003 C007 N002 108.9(3)
N003 C007 C00A 130.5(3)
N002 C008 H008 108.9
N002 C008 C009 111.8(3)
N002 C008 C00G 101.8(3)
C009 C008 H008 108.9
C009 C008 C00G 116.1(3)
C00G C008 H008 108.9
C00F C009 C008 120.0(4)
C00N C009 C008 121.3(3)
C00N C009 C00F 118.5(4)
N006 C00A C007 121.5(3)
N006 C00A C00H 117.7(3)
C007 C00A C00H 120.7(3)
C00T C00B C00G 121.3(4)
C00U C00B C00G 120.9(5)
C00U C00B C00T 117.6(5)
C00K C00D C00I 118.9(4)
C00K C00D C00M 118.7(4)
C00M C00D C00I 122.4(4)
C00Q O00E C00Z 117.7(6)
C009 C00F H00F 119.8
C009 C00F C00P 120.4(4)
C00P C00F H00F 119.8
N003 C00G C008 102.0(3)
N003 C00G C00B 115.0(3)
N003 C00G H00G 109.4
C008 C00G H00G 109.4
C00B C00G C008 111.4(3)
C00B C00G H00G 109.4
C00A C00H H00A 109.3
C00A C00H H00B 109.3
C00A C00H C00L 111.7(3)
H00A C00H H00B 107.9
C00L C00H H00A 109.3
C00L C00H H00B 109.3
N002 C00I C00D 112.5(3)
N002 C00I H00I 107.4
N002 C00I C00L 108.1(3)
C00D C00I H00I 107.4
C00D C00I C00L 113.9(3)
C00L C00I H00I 107.4
C00P C00J H00J 119.7
C00P C00J C00R 120.6(5)
C00R C00J H00J 119.7
C00D C00K H00K 120.3
C00D C00K C00O 119.5(5)
C00O C00K H00K 120.3
C00H C00L C00I 111.8(4)
C00H C00L H00L 107.2
C00I C00L H00L 107.2
C00Q C00L C00H 111.7(4)
C00Q C00L C00I 111.5(4)
C00Q C00L H00L 107.2
C00D C00M H00M 119.8
C00W C00M C00D 120.5(5)
C00W C00M H00M 119.8
C009 C00N H00N 119.2
C009 C00N C00R 121.6(5)
C00R C00N H00N 119.2
C00K C00O Cl01 118.5(5)
C00S C00O Cl01 119.3(4)
C00S C00O C00K 122.2(5)
C00F C00P H00P 120.0
C00J C00P C00F 119.9(5)
C00J C00P H00P 120.0
O00C C00Q O00E 122.0(6)
O00C C00Q C00L 124.6(6)
O00E C00Q C00L 113.3(4)
C00J C00R C00N 118.8(5)
C00J C00R H00R 120.6
C00N C00R H00R 120.6
C00O C00S H00S 120.8
C00W C00S C00O 118.5(5)
C00W C00S H00S 120.8
C00B C00T H00T 120.1
C00B C00T C00V 119.9(6)
C00V C00T H00T 120.1
C00B C00U H00U 119.6
C00B C00U C00Y 120.8(7)
C00Y C00U H00U 119.6
C00T C00V H00V 118.9
C00X C00V C00T 122.3(7)
C00X C00V H00V 118.9
C00M C00W H00W 119.7
C00S C00W C00M 120.7(6)
C00S C00W H00W 119.7
C00V C00X H00X 121.0
C00V C00X C00Y 118.0(6)
C00Y C00X H00X 121.0
C00U C00Y H00Y 119.3
C00X C00Y C00U 121.4(7)
C00X C00Y H00Y 119.3
O00E C00Z H00C 109.5
O00E C00Z H00D 109.5
O00E C00Z H00E 109.5
H00C C00Z H00D 109.5
H00C C00Z H00E 109.5
H00D C00Z H00E 109.5

loop_
_geom_bond_atom_site_label_1
_geom_bond_atom_site_label_2
_geom_bond_distance
Cl01 C00O 1.745(5)
N002 C007 1.361(5)
N002 C008 1.466(5)
N002 C00I 1.450(4)
N003 H003 0.8600
N003 C007 1.322(5)
N003 C00G 1.454(5)
N006 C00A 1.362(5)
N006 O1 1.241(5)
N006 O2 1.243(5)
C007 C00A 1.387(5)
C008 H008 0.9800
C008 C009 1.505(5)
C008 C00G 1.564(5)
C009 C00F 1.384(5)
C009 C00N 1.361(6)
C00A C00H 1.499(5)
C00B C00G 1.498(6)
C00B C00T 1.376(7)
C00B C00U 1.372(6)
O00C C00Q 1.174(6)
C00D C00I 1.525(6)
C00D C00K 1.371(6)
C00D C00M 1.385(7)
O00E C00Q 1.307(8)
O00E C00Z 1.450(9)
C00F H00F 0.9300
C00F C00P 1.383(7)
C00G H00G 0.9800
C00H H00A 0.9700
C00H H00B 0.9700
C00H C00L 1.518(7)
C00I H00I 0.9800
C00I C00L 1.543(6)
C00J H00J 0.9300
C00J C00P 1.365(8)
C00J C00R 1.370(8)
C00K H00K 0.9300
C00K C00O 1.376(8)
C00L H00L 0.9800
C00L C00Q 1.516(8)
C00M H00M 0.9300
C00M C00W 1.380(8)
C00N H00N 0.9300
C00N C00R 1.389(7)
C00O C00S 1.362(9)
C00P H00P 0.9300
C00R H00R 0.9300
C00S H00S 0.9300
C00S C00W 1.360(8)
C00T H00T 0.9300
C00T C00V 1.382(8)
C00U H00U 0.9300
C00U C00Y 1.377(10)
C00V H00V 0.9300
C00V C00X 1.341(11)
C00W H00W 0.9300
C00X H00X 0.9300
C00X C00Y 1.351(12)
C00Y H00Y 0.9300
C00Z H00C 0.9600
C00Z H00D 0.9600
C00Z H00E 0.9600
